data_4334839
loop_
_publ_author_name
'Rui Li'
'Yanxia Zhao'
'Shaoguang Li'
'Peiju Yang'
'Xiaojuan Huang'
'Xiao-Juan Yang'
'Biao Wu'

_publ_contact_author_address
; Lanzhou Institute of Chemical Physics, 
Chinese Academy of Sciences, Lanzhou 730000, P. R. China
;
_publ_contact_author_email yangxj@lzb.ac.cn
_publ_contact_author_fax +86-931-4968286
_publ_contact_author_name 'Xiao-Juan, Yang'
_publ_contact_author_phone +86-931-4968286
_publ_section_title
;
 Tris Chelating Phosphate Complexes of Bis(thio)urea Ligands
;
_journal_name_full 'Inorganic Chemistry'
_journal_page_first 5851
_journal_page_last 5860
_journal_paper_doi 10.1021/ic3028012
_journal_volume 52
_journal_year 2013
_chemical_formula_sum 'C108 H156 N21 O16 P S6'
_chemical_formula_weight 2227.87
_chemical_name_systematic
; 
 ? 
;
_space_group_IT_number 2
_symmetry_cell_setting triclinic
_symmetry_space_group_name_Hall '-P 1'
_symmetry_space_group_name_H-M 'P -1'
_atom_sites_solution_hydrogens geom
_atom_sites_solution_primary direct
_atom_sites_solution_secondary difmap
_audit_creation_method SHELXL-97
_cell_angle_alpha 77.7590(10)
_cell_angle_beta 72.8240(10)
_cell_angle_gamma 61.7220(10)
_cell_formula_units_Z 2
_cell_length_a 18.1963(16)
_cell_length_b 18.2842(16)
_cell_length_c 22.399(2)
_cell_measurement_temperature 153(2)
_cell_volume 6247.1(10)
_computing_cell_refinement 'Bruker SMART'
_computing_data_collection 'Bruker SMART APEX II'
_computing_data_reduction 'Bruker SAINT'
_computing_molecular_graphics SHELXTL
_computing_publication_material SHELXTL
_computing_structure_refinement 'SHELXL-97 (Sheldrick, 2008)'
_computing_structure_solution 'SHELXS-97 (Sheldrick, 2008)'
_diffrn_ambient_temperature 153(2)
_diffrn_measured_fraction_theta_full 0.956
_diffrn_measured_fraction_theta_max 0.956
_diffrn_measurement_device_type 'Bruker APEX II area detector'
_diffrn_measurement_method '\w scan'
_diffrn_radiation_monochromator graphite
_diffrn_radiation_source 'fine-focus sealed tube'
_diffrn_radiation_type MoK\a
_diffrn_radiation_wavelength 0.71073
_diffrn_reflns_av_R_equivalents 0.0352
_diffrn_reflns_av_sigmaI/netI 0.0651
_diffrn_reflns_limit_h_max 21
_diffrn_reflns_limit_h_min -21
_diffrn_reflns_limit_k_max 21
_diffrn_reflns_limit_k_min -21
_diffrn_reflns_limit_l_max 22
_diffrn_reflns_limit_l_min -26
_diffrn_reflns_number 40116
_diffrn_reflns_theta_full 25.00
_diffrn_reflns_theta_max 25.00
_diffrn_reflns_theta_min 1.36
_exptl_absorpt_coefficient_mu 0.188
_exptl_absorpt_correction_T_max 0.9634
_exptl_absorpt_correction_T_min 0.9458
_exptl_absorpt_correction_type multi-scan
_exptl_absorpt_process_details SADABS
_exptl_crystal_colour yellow
_exptl_crystal_density_diffrn 1.184
_exptl_crystal_description block
_exptl_crystal_F_000 2380
_exptl_crystal_size_max 0.30
_exptl_crystal_size_mid 0.20
_exptl_crystal_size_min 0.20
_refine_diff_density_max 1.017
_refine_diff_density_min -1.062
_refine_diff_density_rms 0.075
_refine_ls_extinction_method none
_refine_ls_goodness_of_fit_ref 1.002
_refine_ls_hydrogen_treatment constr
_refine_ls_matrix_type full
_refine_ls_number_parameters 1351
_refine_ls_number_reflns 21028
_refine_ls_number_restraints 12
_refine_ls_restrained_S_all 1.060
_refine_ls_R_factor_all 0.1192
_refine_ls_R_factor_gt 0.0846
_refine_ls_shift/su_max 0.000
_refine_ls_shift/su_mean 0.000
_refine_ls_structure_factor_coef Fsqd
_refine_ls_weighting_details 'calc w=1/[\s^2^(Fo^2^)+(0.0000P)^2^+28.0733P] where P=(Fo^2^+2Fc^2^)/3'
_refine_ls_weighting_scheme calc
_refine_ls_wR_factor_gt 0.1788
_refine_ls_wR_factor_ref 0.1904
_reflns_number_gt 13777
_reflns_number_total 21028
_reflns_threshold_expression >2sigma(I)
_cod_data_source_file ic3028012_si_002_9.cif
_cod_data_source_block 6
_cod_database_code 4334839

loop_
_symmetry_equiv_pos_as_xyz
'x, y, z'
'-x, -y, -z'

loop_
_atom_site_label
_atom_site_type_symbol
_atom_site_fract_x
_atom_site_fract_y
_atom_site_fract_z
_atom_site_U_iso_or_equiv
_atom_site_adp_type
_atom_site_occupancy
_atom_site_symmetry_multiplicity
_atom_site_calc_flag
_atom_site_refinement_flags
P1 P 0.86954(7) 0.44671(7) 0.74019(6) 0.0268(3) Uani 1 1 d .
S1 S 0.77596(10) 0.80503(9) 0.65124(8) 0.0534(4) Uani 1 1 d .
S2 S 0.91624(11) 0.63090(10) 0.90437(7) 0.0518(4) Uani 1 1 d .
S3 S 1.12268(9) 0.25379(8) 0.56022(7) 0.0431(3) Uani 1 1 d .
S4 S 1.06396(10) 0.08091(9) 0.80794(7) 0.0550(4) Uani 1 1 d .
S5 S 0.60686(9) 0.37714(10) 0.70165(7) 0.0495(4) Uani 1 1 d .
S6 S 0.63424(11) 0.34304(12) 0.95309(8) 0.0623(5) Uani 1 1 d .
O1 O 0.5040(3) 0.8254(3) 0.4902(2) 0.0613(12) Uani 1 1 d .
O2 O 0.4382(3) 0.7686(3) 0.5668(2) 0.0592(11) Uani 1 1 d .
O3 O 0.7480(3) 0.3415(3) 1.1282(2) 0.0750(15) Uani 1 1 d .
O4 O 0.8246(3) 0.3723(3) 1.16360(19) 0.0707(13) Uani 1 1 d .
O5 O 0.8421(3) 0.4992(3) 0.3525(2) 0.0781(14) Uani 1 1 d .
O6 O 0.7319(3) 0.5711(3) 0.4202(2) 0.0792(14) Uani 1 1 d .
O7 O 0.6613(5) 0.0758(4) 0.9379(4) 0.129(3) Uani 1 1 d .
O8 O 0.5956(4) 0.1561(4) 0.8674(4) 0.124(3) Uani 1 1 d .
O9 O 1.0014(3) 0.1244(3) 0.4582(2) 0.0705(13) Uani 1 1 d .
O10 O 0.8793(3) 0.1489(3) 0.44461(19) 0.0619(12) Uani 1 1 d .
O11 O 1.0076(5) 0.0273(4) 1.0607(3) 0.143(3) Uani 1 1 d .
O12 O 1.1037(5) 0.0623(4) 1.0034(3) 0.110(2) Uani 1 1 d .
O13 O 0.8591(2) 0.4307(2) 0.81137(15) 0.0428(9) Uani 1 1 d .
O14 O 0.89192(19) 0.36713(19) 0.71241(15) 0.0314(7) Uani 1 1 d .
O15 O 0.7848(2) 0.5155(2) 0.72511(18) 0.0406(9) Uani 1 1 d .
O16 O 0.93960(18) 0.47687(19) 0.71098(14) 0.0297(7) Uani 1 1 d .
N1 N 0.5009(3) 0.7824(3) 0.5398(2) 0.0474(12) Uani 1 1 d .
N2 N 0.7697(2) 0.6594(2) 0.6612(2) 0.0369(10) Uani 1 1 d .
H2 H 0.7854 0.6080 0.6787 0.044 Uiso 1 1 calc R
N3 N 0.8827(2) 0.6505(2) 0.68951(19) 0.0335(9) Uani 1 1 d .
H3 H 0.8944 0.5974 0.6959 0.040 Uiso 1 1 calc R
N4 N 0.9464(2) 0.5711(2) 0.79532(18) 0.0323(9) Uani 1 1 d .
H4 H 0.9465 0.5336 0.7762 0.039 Uiso 1 1 calc R
N5 N 0.8897(3) 0.5096(3) 0.88082(19) 0.0421(11) Uani 1 1 d .
H5 H 0.8859 0.4853 0.8527 0.050 Uiso 1 1 calc R
N6 N 0.7960(3) 0.3727(3) 1.1212(2) 0.0432(11) Uani 1 1 d .
N7 N 0.8079(4) 0.5219(3) 0.4052(2) 0.0581(13) Uani 1 1 d .
N8 N 1.0005(2) 0.4096(2) 0.58735(18) 0.0341(9) Uani 1 1 d .
H8 H 0.9815 0.4488 0.6126 0.041 Uiso 1 1 calc R
N9 N 1.0860(2) 0.3396(2) 0.6552(2) 0.0358(10) Uani 1 1 d .
H9 H 1.0555 0.3858 0.6743 0.043 Uiso 1 1 calc R
N10 N 1.0445(3) 0.2308(3) 0.7482(2) 0.0401(10) Uani 1 1 d .
H10 H 1.0073 0.2807 0.7367 0.048 Uiso 1 1 calc R
N11 N 0.9247(3) 0.2145(2) 0.7805(2) 0.0381(10) Uani 1 1 d .
H11 H 0.9056 0.2647 0.7607 0.046 Uiso 1 1 calc R
N12 N 0.6564(4) 0.1256(4) 0.8916(4) 0.088(2) Uani 1 1 d .
N13 N 0.9236(4) 0.1598(3) 0.4708(2) 0.0493(12) Uani 1 1 d .
N14 N 0.7610(2) 0.3808(3) 0.65910(18) 0.0343(9) Uani 1 1 d .
H14 H 0.7949 0.3990 0.6652 0.041 Uiso 1 1 calc R
N15 N 0.6680(2) 0.4649(3) 0.73500(18) 0.0334(9) Uani 1 1 d .
H15 H 0.7095 0.4794 0.7292 0.040 Uiso 1 1 calc R
N16 N 0.6831(3) 0.4373(3) 0.85784(19) 0.0449(11) Uani 1 1 d .
H16 H 0.7250 0.4488 0.8342 0.054 Uiso 1 1 calc R
N17 N 0.7907(3) 0.3372(3) 0.89881(19) 0.0382(10) Uani 1 1 d .
H17 H 0.8180 0.3598 0.8675 0.046 Uiso 1 1 calc R
N18 N 1.0298(6) 0.0728(4) 1.0204(4) 0.097(3) Uani 1 1 d .
N19 N 0.3437(3) 0.4113(3) 0.7584(2) 0.0399(10) Uani 1 1 d .
N20 N 0.7714(3) 0.0194(3) 0.3838(2) 0.0550(13) Uani 1 1 d .
N21 N 0.2661(12) 0.1264(5) 0.1579(4) 0.202(7) Uani 1 1 d U
C1 C 0.5729(3) 0.7478(3) 0.5702(3) 0.0422(13) Uani 1 1 d .
C2 C 0.6429(3) 0.7623(3) 0.5414(3) 0.0442(13) Uani 1 1 d .
H2A H 0.6462 0.7914 0.5009 0.053 Uiso 1 1 calc R
C3 C 0.7081(3) 0.7345(3) 0.5713(3) 0.0444(13) Uani 1 1 d .
H3A H 0.7565 0.7450 0.5518 0.053 Uiso 1 1 calc R
C4 C 0.7038(3) 0.6913(3) 0.6298(2) 0.0368(12) Uani 1 1 d .
C5 C 0.6339(3) 0.6744(3) 0.6573(3) 0.0426(13) Uani 1 1 d .
H5A H 0.6320 0.6427 0.6968 0.051 Uiso 1 1 calc R
C6 C 0.5669(3) 0.7032(3) 0.6279(3) 0.0454(14) Uani 1 1 d .
H6 H 0.5184 0.6926 0.6469 0.054 Uiso 1 1 calc R
C7 C 0.8116(3) 0.7012(3) 0.6670(2) 0.0367(12) Uani 1 1 d .
C8 C 0.9409(3) 0.6714(3) 0.7042(2) 0.0320(11) Uani 1 1 d .
C9 C 0.9697(3) 0.7276(3) 0.6657(2) 0.0425(13) Uani 1 1 d .
H9A H 0.9478 0.7555 0.6294 0.051 Uiso 1 1 calc R
C10 C 1.0296(4) 0.7430(4) 0.6796(3) 0.0480(14) Uani 1 1 d .
H10A H 1.0469 0.7832 0.6542 0.058 Uiso 1 1 calc R
C11 C 1.0646(3) 0.6995(4) 0.7309(3) 0.0458(14) Uani 1 1 d .
H11A H 1.1070 0.7091 0.7400 0.055 Uiso 1 1 calc R
C12 C 1.0382(3) 0.6430(3) 0.7684(2) 0.0386(12) Uani 1 1 d .
H12 H 1.0634 0.6125 0.8030 0.046 Uiso 1 1 calc R
C13 C 0.9748(3) 0.6294(3) 0.7566(2) 0.0324(11) Uani 1 1 d .
C14 C 0.9191(3) 0.5674(3) 0.8585(2) 0.0372(12) Uani 1 1 d .
C15 C 0.8645(3) 0.4837(3) 0.9437(2) 0.0387(12) Uani 1 1 d .
C16 C 0.7903(3) 0.4724(3) 0.9602(2) 0.0365(12) Uani 1 1 d .
H16A H 0.7545 0.4909 0.9314 0.044 Uiso 1 1 calc R
C17 C 0.7684(3) 0.4343(3) 1.0185(2) 0.0386(12) Uani 1 1 d .
H17A H 0.7197 0.4234 1.0292 0.046 Uiso 1 1 calc R
C18 C 0.8184(3) 0.4127(3) 1.0601(2) 0.0384(12) Uani 1 1 d .
C19 C 0.8893(4) 0.4277(4) 1.0461(3) 0.0521(15) Uani 1 1 d .
H19 H 0.9214 0.4145 1.0767 0.063 Uiso 1 1 calc R
C20 C 0.9134(4) 0.4621(4) 0.9869(3) 0.0501(15) Uani 1 1 d .
H20 H 0.9634 0.4708 0.9761 0.060 Uiso 1 1 calc R
C21 C 0.8588(4) 0.4920(3) 0.4519(3) 0.0438(13) Uani 1 1 d .
C22 C 0.9421(4) 0.4311(4) 0.4382(3) 0.0461(14) Uani 1 1 d .
H22 H 0.9653 0.4091 0.3984 0.055 Uiso 1 1 calc R
C23 C 0.9913(3) 0.4023(3) 0.4813(2) 0.0408(13) Uani 1 1 d .
H23 H 1.0492 0.3617 0.4711 0.049 Uiso 1 1 calc R
C24 C 0.9567(3) 0.4325(3) 0.5403(2) 0.0339(11) Uani 1 1 d .
C25 C 0.8722(3) 0.4944(3) 0.5532(2) 0.0408(13) Uani 1 1 d .
H25 H 0.8486 0.5167 0.5929 0.049 Uiso 1 1 calc R
C26 C 0.8231(4) 0.5233(3) 0.5101(3) 0.0437(13) Uani 1 1 d .
H26 H 0.7653 0.5643 0.5199 0.052 Uiso 1 1 calc R
C27 C 1.0677(3) 0.3377(3) 0.6019(2) 0.0353(12) Uani 1 1 d .
C28 C 1.1512(3) 0.2725(3) 0.6832(3) 0.0385(12) Uani 1 1 d .
C29 C 1.2345(3) 0.2631(4) 0.6635(3) 0.0550(16) Uani 1 1 d .
H29 H 1.2485 0.2990 0.6297 0.066 Uiso 1 1 calc R
C30 C 1.2973(4) 0.2021(4) 0.6925(4) 0.0630(19) Uani 1 1 d .
H30 H 1.3549 0.1943 0.6778 0.076 Uiso 1 1 calc R
C31 C 1.2760(4) 0.1532(4) 0.7425(4) 0.0652(19) Uani 1 1 d .
H31 H 1.3186 0.1134 0.7640 0.078 Uiso 1 1 calc R
C32 C 1.1939(4) 0.1602(4) 0.7624(3) 0.0559(16) Uani 1 1 d .
H32 H 1.1807 0.1245 0.7968 0.067 Uiso 1 1 calc R
C33 C 1.1296(3) 0.2199(3) 0.7319(3) 0.0419(13) Uani 1 1 d .
C34 C 1.0095(3) 0.1779(3) 0.7788(2) 0.0383(12) Uani 1 1 d .
C35 C 0.8624(3) 0.1861(3) 0.8084(2) 0.0400(12) Uani 1 1 d .
C36 C 0.8684(4) 0.1243(3) 0.8589(3) 0.0551(16) Uani 1 1 d .
H36 H 0.9193 0.0956 0.8742 0.066 Uiso 1 1 calc R
C37 C 0.8011(5) 0.1059(4) 0.8855(3) 0.0649(18) Uani 1 1 d .
H37 H 0.8045 0.0650 0.9201 0.078 Uiso 1 1 calc R
C38 C 0.7279(4) 0.1464(4) 0.8625(3) 0.0608(18) Uani 1 1 d .
C39 C 0.7202(4) 0.2062(4) 0.8130(3) 0.0619(18) Uani 1 1 d .
H39 H 0.6697 0.2333 0.7972 0.074 Uiso 1 1 calc R
C40 C 0.7880(3) 0.2257(4) 0.7868(3) 0.0517(15) Uani 1 1 d .
H40 H 0.7834 0.2677 0.7529 0.062 Uiso 1 1 calc R
C41 C 0.8799(3) 0.2196(3) 0.5185(2) 0.0384(12) Uani 1 1 d .
C42 C 0.7918(4) 0.2595(4) 0.5330(3) 0.0470(14) Uani 1 1 d .
H42 H 0.7600 0.2495 0.5115 0.056 Uiso 1 1 calc R
C43 C 0.7503(3) 0.3141(4) 0.5791(3) 0.0454(14) Uani 1 1 d .
H43 H 0.6895 0.3431 0.5887 0.055 Uiso 1 1 calc R
C44 C 0.7970(3) 0.3271(3) 0.6116(2) 0.0329(11) Uani 1 1 d .
C45 C 0.8861(3) 0.2873(3) 0.5950(2) 0.0335(11) Uani 1 1 d .
H45 H 0.9184 0.2972 0.6161 0.040 Uiso 1 1 calc R
C46 C 0.9275(3) 0.2339(3) 0.5481(2) 0.0392(12) Uani 1 1 d .
H46 H 0.9883 0.2071 0.5364 0.047 Uiso 1 1 calc R
C47 C 0.6798(3) 0.4097(3) 0.6981(2) 0.0361(12) Uani 1 1 d .
C48 C 0.5941(3) 0.5016(3) 0.7825(2) 0.0371(12) Uani 1 1 d .
C49 C 0.5158(3) 0.5553(3) 0.7670(3) 0.0454(14) Uani 1 1 d .
H49 H 0.5110 0.5643 0.7247 0.054 Uiso 1 1 calc R
C50 C 0.4450(3) 0.5957(4) 0.8133(3) 0.0540(16) Uani 1 1 d .
H50 H 0.3915 0.6324 0.8029 0.065 Uiso 1 1 calc R
C51 C 0.4527(4) 0.5825(4) 0.8746(3) 0.0571(17) Uani 1 1 d .
H51 H 0.4040 0.6103 0.9063 0.069 Uiso 1 1 calc R
C52 C 0.5295(3) 0.5297(4) 0.8905(3) 0.0523(15) Uani 1 1 d .
H52 H 0.5338 0.5214 0.9329 0.063 Uiso 1 1 calc R
C53 C 0.6010(3) 0.4884(3) 0.8447(3) 0.0417(13) Uani 1 1 d .
C54 C 0.7047(3) 0.3728(3) 0.9024(2) 0.0409(13) Uani 1 1 d .
C55 C 0.8442(4) 0.2731(3) 0.9339(2) 0.0415(13) Uani 1 1 d .
C56 C 0.8208(5) 0.2217(4) 0.9825(3) 0.068(2) Uani 1 1 d .
H56 H 0.7628 0.2305 0.9959 0.082 Uiso 1 1 calc R
C57 C 0.8818(6) 0.1581(5) 1.0111(3) 0.082(2) Uani 1 1 d .
H57 H 0.8657 0.1232 1.0448 0.099 Uiso 1 1 calc R
C58 C 0.9649(5) 0.1445(4) 0.9916(3) 0.067(2) Uani 1 1 d .
C59 C 0.9903(4) 0.1950(3) 0.9445(3) 0.0540(16) Uani 1 1 d .
H59 H 1.0485 0.1853 0.9315 0.065 Uiso 1 1 calc R
C60 C 0.9291(3) 0.2598(3) 0.9165(2) 0.0409(13) Uani 1 1 d .
H60 H 0.9452 0.2964 0.8846 0.049 Uiso 1 1 calc R
C61 C 0.3989(3) 0.3618(3) 0.8055(3) 0.0442(13) Uani 1 1 d .
H61A H 0.3983 0.3066 0.8159 0.053 Uiso 1 1 calc R
H61B H 0.4586 0.3520 0.7850 0.053 Uiso 1 1 calc R
C62 C 0.3741(4) 0.4000(4) 0.8663(3) 0.0548(16) Uani 1 1 d .
H62A H 0.3161 0.4066 0.8895 0.066 Uiso 1 1 calc R
H62B H 0.3732 0.4558 0.8573 0.066 Uiso 1 1 calc R
C63 C 0.4389(5) 0.3436(5) 0.9058(3) 0.072(2) Uani 1 1 d .
H63A H 0.4471 0.2858 0.9067 0.087 Uiso 1 1 calc R
H63B H 0.4944 0.3446 0.8843 0.087 Uiso 1 1 calc R
C64 C 0.4187(5) 0.3626(6) 0.9702(4) 0.095(3) Uani 1 1 d .
H64A H 0.4114 0.4192 0.9705 0.143 Uiso 1 1 calc R
H64B H 0.4655 0.3226 0.9904 0.143 Uiso 1 1 calc R
H64C H 0.3655 0.3588 0.9932 0.143 Uiso 1 1 calc R
C65 C 0.3547(3) 0.4910(3) 0.7359(3) 0.0432(13) Uani 1 1 d .
H65A H 0.3302 0.5256 0.7717 0.052 Uiso 1 1 calc R
H65B H 0.4168 0.4758 0.7231 0.052 Uiso 1 1 calc R
C66 C 0.3144(4) 0.5434(4) 0.6821(3) 0.0514(15) Uani 1 1 d .
H66A H 0.2528 0.5565 0.6929 0.062 Uiso 1 1 calc R
H66B H 0.3423 0.5118 0.6443 0.062 Uiso 1 1 calc R
C67 C 0.3241(4) 0.6236(4) 0.6682(3) 0.0578(16) Uani 1 1 d .
H67A H 0.3855 0.6098 0.6604 0.069 Uiso 1 1 calc R
H67B H 0.2935 0.6559 0.7055 0.069 Uiso 1 1 calc R
C68 C 0.2893(4) 0.6774(4) 0.6117(4) 0.075(2) Uani 1 1 d .
H68A H 0.3179 0.6451 0.5749 0.113 Uiso 1 1 calc R
H68B H 0.3001 0.7267 0.6034 0.113 Uiso 1 1 calc R
H68C H 0.2275 0.6950 0.6204 0.113 Uiso 1 1 calc R
C69 C 0.2498(3) 0.4345(3) 0.7872(3) 0.0455(14) Uani 1 1 d .
H69A H 0.2292 0.4753 0.8182 0.055 Uiso 1 1 calc R
H69B H 0.2176 0.4629 0.7537 0.055 Uiso 1 1 calc R
C70 C 0.2281(3) 0.3634(4) 0.8192(3) 0.0558(16) Uani 1 1 d .
H70A H 0.2478 0.3221 0.7887 0.067 Uiso 1 1 calc R
H70B H 0.2583 0.3352 0.8537 0.067 Uiso 1 1 calc R
C71 C 0.1326(4) 0.3947(4) 0.8452(4) 0.077(2) Uani 1 1 d .
H71A H 0.1134 0.4366 0.8750 0.092 Uiso 1 1 calc R
H71B H 0.1030 0.4229 0.8104 0.092 Uiso 1 1 calc R
C72 C 0.1071(5) 0.3271(5) 0.8779(4) 0.090(3) Uani 1 1 d .
H72A H 0.1264 0.2850 0.8488 0.134 Uiso 1 1 calc R
H72B H 0.0446 0.3509 0.8924 0.134 Uiso 1 1 calc R
H72C H 0.1335 0.3010 0.9140 0.134 Uiso 1 1 calc R
C73 C 0.3717(3) 0.3590(3) 0.7047(3) 0.0417(13) Uani 1 1 d .
H73A H 0.3323 0.3900 0.6760 0.050 Uiso 1 1 calc R
H73B H 0.3655 0.3071 0.7217 0.050 Uiso 1 1 calc R
C74 C 0.4628(3) 0.3357(4) 0.6669(3) 0.0475(14) Uani 1 1 d .
H74A H 0.5029 0.3029 0.6949 0.057 Uiso 1 1 calc R
H74B H 0.4700 0.3871 0.6501 0.057 Uiso 1 1 calc R
C75 C 0.4852(3) 0.2852(4) 0.6130(3) 0.0490(14) Uani 1 1 d .
H75A H 0.4442 0.3170 0.5856 0.059 Uiso 1 1 calc R
H75B H 0.4805 0.2326 0.6297 0.059 Uiso 1 1 calc R
C76 C 0.5759(4) 0.2654(4) 0.5747(3) 0.0608(17) Uani 1 1 d .
H76A H 0.5787 0.3171 0.5539 0.091 Uiso 1 1 calc R
H76B H 0.5913 0.2278 0.5430 0.091 Uiso 1 1 calc R
H76C H 0.6159 0.2385 0.6025 0.091 Uiso 1 1 calc R
C77 C 0.7517(5) 0.0422(3) 0.4491(3) 0.0593(17) Uani 1 1 d .
H77A H 0.6918 0.0856 0.4591 0.071 Uiso 1 1 calc R
H77B H 0.7893 0.0671 0.4501 0.071 Uiso 1 1 calc R
C78 C 0.7630(6) -0.0295(4) 0.5000(3) 0.090(3) Uani 1 1 d .
H78A H 0.8244 -0.0690 0.4956 0.109 Uiso 1 1 calc R
H78B H 0.7317 -0.0599 0.4968 0.109 Uiso 1 1 calc R
C79 C 0.7260(6) 0.0090(5) 0.5650(4) 0.089(2) Uani 1 1 d .
H79A H 0.6702 0.0584 0.5648 0.107 Uiso 1 1 calc R
H79B H 0.7169 -0.0324 0.5989 0.107 Uiso 1 1 calc R
C80 C 0.7846(5) 0.0324(7) 0.5760(4) 0.120(4) Uani 1 1 d .
H80A H 0.8416 -0.0149 0.5708 0.180 Uiso 1 1 calc R
H80B H 0.7656 0.0491 0.6188 0.180 Uiso 1 1 calc R
H80C H 0.7870 0.0792 0.5460 0.180 Uiso 1 1 calc R
C81 C 0.8658(4) -0.0415(3) 0.3624(3) 0.0553(16) Uani 1 1 d .
H81A H 0.8759 -0.0957 0.3873 0.066 Uiso 1 1 calc R
H81B H 0.8762 -0.0507 0.3180 0.066 Uiso 1 1 calc R
C82 C 0.9312(4) -0.0158(4) 0.3674(3) 0.0676(19) Uani 1 1 d .
H82A H 0.9345 -0.0236 0.4119 0.081 Uiso 1 1 calc R
H82B H 0.9129 0.0440 0.3532 0.081 Uiso 1 1 calc R
C83 C 1.0189(4) -0.0664(4) 0.3283(3) 0.0618(17) Uani 1 1 d .
H83A H 1.0333 -0.1264 0.3387 0.074 Uiso 1 1 calc R
H83B H 1.0168 -0.0530 0.2834 0.074 Uiso 1 1 calc R
C84 C 1.0885(5) -0.0511(5) 0.3379(4) 0.089(2) Uani 1 1 d .
H84A H 1.0776 0.0070 0.3241 0.134 Uiso 1 1 calc R
H84B H 1.1439 -0.0883 0.3135 0.134 Uiso 1 1 calc R
H84C H 1.0895 -0.0620 0.3825 0.134 Uiso 1 1 calc R
C85 C 0.7191(4) -0.0232(4) 0.3795(3) 0.0592(17) Uani 1 1 d .
H85A H 0.7335 -0.0362 0.3355 0.071 Uiso 1 1 calc R
H85B H 0.7364 -0.0768 0.4059 0.071 Uiso 1 1 calc R
C86 C 0.6239(4) 0.0265(4) 0.3993(4) 0.072(2) Uani 1 1 d .
H86A H 0.6055 0.0802 0.3732 0.087 Uiso 1 1 calc R
H86B H 0.6083 0.0385 0.4435 0.087 Uiso 1 1 calc R
C87 C 0.5775(5) -0.0223(5) 0.3920(4) 0.089(3) Uani 1 1 d .
H87A H 0.5942 -0.0351 0.3478 0.107 Uiso 1 1 calc R
H87B H 0.5958 -0.0758 0.4185 0.107 Uiso 1 1 calc R
C88 C 0.4798(5) 0.0273(6) 0.4111(5) 0.121(4) Uani 1 1 d .
H88A H 0.4631 0.0408 0.4546 0.181 Uiso 1 1 calc R
H88B H 0.4526 -0.0063 0.4073 0.181 Uiso 1 1 calc R
H88C H 0.4612 0.0789 0.3836 0.181 Uiso 1 1 calc R
C89 C 0.7495(4) 0.1002(3) 0.3422(3) 0.0591(17) Uani 1 1 d .
H89A H 0.6896 0.1395 0.3595 0.071 Uiso 1 1 calc R
H89B H 0.7868 0.1247 0.3444 0.071 Uiso 1 1 calc R
C90 C 0.7584(6) 0.0935(4) 0.2751(4) 0.098(3) Uani 1 1 d .
H90A H 0.8174 0.0524 0.2579 0.118 Uiso 1 1 calc R
H90B H 0.7186 0.0723 0.2723 0.118 Uiso 1 1 calc R
C91 C 0.7404(8) 0.1737(6) 0.2360(5) 0.148(3) Uani 1 1 d U
H91A H 0.7807 0.1947 0.2377 0.177 Uiso 1 1 calc R
H91B H 0.6815 0.2152 0.2530 0.177 Uiso 1 1 calc R
C92 C 0.7493(8) 0.1633(6) 0.1688(5) 0.148(3) Uani 1 1 d .
H92A H 0.7996 0.1112 0.1562 0.222 Uiso 1 1 calc R
H92B H 0.7561 0.2104 0.1417 0.222 Uiso 1 1 calc R
H92C H 0.6978 0.1616 0.1649 0.222 Uiso 1 1 calc R
C93 C 0.2759(10) 0.0592(9) 0.2127(11) 0.254(6) Uani 1 1 d DU
H93A H 0.2412 0.0840 0.2528 0.305 Uiso 1 1 calc R
H93B H 0.2585 0.0180 0.2067 0.305 Uiso 1 1 calc RD
C94 C 0.3667(10) 0.0210(8) 0.2113(9) 0.254(6) Uani 1 1 d D
H94A H 0.3810 0.0624 0.2211 0.305 Uiso 1 1 calc R
H94B H 0.3997 0.0051 0.1684 0.305 Uiso 1 1 calc R
C95 C 0.3948(8) -0.0584(9) 0.2591(5) 0.160(5) Uani 1 1 d D
H95A H 0.3706 -0.0423 0.3027 0.192 Uiso 1 1 calc R
H95B H 0.3742 -0.0974 0.2538 0.192 Uiso 1 1 calc R
C96 C 0.4896(8) -0.0982(8) 0.2456(7) 0.197(7) Uani 1 1 d .
H96A H 0.5126 -0.1033 0.2005 0.296 Uiso 1 1 calc R
H96B H 0.5101 -0.1538 0.2682 0.296 Uiso 1 1 calc R
H96C H 0.5089 -0.0640 0.2593 0.296 Uiso 1 1 calc R
C97 C 0.1532(16) 0.1464(9) 0.1829(9) 0.263(12) Uani 1 1 d .
H97A H 0.1332 0.1474 0.2291 0.315 Uiso 1 1 calc R
H97B H 0.1166 0.2001 0.1629 0.315 Uiso 1 1 calc R
C98 C 0.152(2) 0.0780(10) 0.1625(11) 0.39(3) Uani 1 1 d D
H98A H 0.1844 0.0239 0.1844 0.472 Uiso 1 1 calc RD
H98B H 0.1726 0.0750 0.1165 0.472 Uiso 1 1 calc R
C99 C 0.0554(18) 0.1082(9) 0.1840(10) 0.274(15) Uani 1 1 d .
H99A H 0.0418 0.0604 0.1896 0.329 Uiso 1 1 calc R
H99B H 0.0348 0.1317 0.2250 0.329 Uiso 1 1 calc R
C100 C 0.0113(16) 0.1718(13) 0.1381(9) 0.294(13) Uani 1 1 d .
H10B H 0.0207 0.2211 0.1353 0.440 Uiso 1 1 calc R
H10C H -0.0502 0.1873 0.1514 0.440 Uiso 1 1 calc R
H10D H 0.0340 0.1495 0.0970 0.440 Uiso 1 1 calc R
C101 C 0.3065(14) 0.1127(10) 0.0919(7) 0.240(7) Uani 1 1 d .
H10E H 0.3641 0.1097 0.0851 0.288 Uiso 1 1 calc R
H10F H 0.3157 0.0563 0.0868 0.288 Uiso 1 1 calc R
C102 C 0.2734(14) 0.1628(10) 0.0436(7) 0.240(7) Uani 1 1 d D
H10G H 0.2784 0.2149 0.0415 0.288 Uiso 1 1 calc R
H10H H 0.2113 0.1777 0.0551 0.288 Uiso 1 1 calc R
C103 C 0.308(2) 0.135(2) -0.0249(9) 0.34(2) Uani 1 1 d D
H10I H 0.3131 0.0785 -0.0257 0.406 Uiso 1 1 calc R
H10J H 0.2717 0.1749 -0.0534 0.406 Uiso 1 1 calc R
C104 C 0.394(2) 0.134(2) -0.0408(10) 0.34(2) Uani 1 1 d .
H10K H 0.4364 0.0799 -0.0268 0.508 Uiso 1 1 calc R
H10L H 0.3911 0.1779 -0.0196 0.508 Uiso 1 1 calc R
H10M H 0.4120 0.1450 -0.0862 0.508 Uiso 1 1 calc R
C105 C 0.2555(9) 0.2042(6) 0.1698(5) 0.148(4) Uani 1 1 d .
H10N H 0.2267 0.2128 0.2145 0.178 Uiso 1 1 calc R
H10O H 0.2165 0.2485 0.1445 0.178 Uiso 1 1 calc R
C106 C 0.3345(9) 0.2156(6) 0.1565(6) 0.148(4) Uani 1 1 d .
H10P H 0.3668 0.2034 0.1129 0.178 Uiso 1 1 calc R
H10Q H 0.3716 0.1767 0.1852 0.178 Uiso 1 1 calc R
C107 C 0.3094(8) 0.3079(8) 0.1660(6) 0.172(6) Uani 1 1 d .
H10R H 0.2694 0.3462 0.1391 0.206 Uiso 1 1 calc R
H10S H 0.2789 0.3187 0.2102 0.206 Uiso 1 1 calc R
C108 C 0.3796(11) 0.3252(9) 0.1517(7) 0.205(8) Uani 1 1 d .
H10T H 0.4226 0.2834 0.1745 0.307 Uiso 1 1 calc R
H10U H 0.3612 0.3806 0.1642 0.307 Uiso 1 1 calc R
H10V H 0.4044 0.3238 0.1065 0.307 Uiso 1 1 calc R

loop_
_atom_site_aniso_label
_atom_site_aniso_U_11
_atom_site_aniso_U_22
_atom_site_aniso_U_33
_atom_site_aniso_U_23
_atom_site_aniso_U_13
_atom_site_aniso_U_12
P1 0.0263(6) 0.0275(7) 0.0266(6) -0.0018(5) -0.0071(5) -0.0114(5)
S1 0.0611(9) 0.0286(8) 0.0699(11) 0.0046(7) -0.0302(8) -0.0139(7)
S2 0.0772(10) 0.0614(10) 0.0361(8) -0.0101(7) -0.0047(7) -0.0481(9)
S3 0.0424(7) 0.0343(7) 0.0476(8) -0.0148(6) 0.0012(6) -0.0148(6)
S4 0.0629(10) 0.0308(8) 0.0543(9) 0.0012(6) -0.0218(8) -0.0041(7)
S5 0.0377(7) 0.0691(10) 0.0551(9) -0.0209(8) -0.0050(6) -0.0312(7)
S6 0.0584(10) 0.0876(13) 0.0536(10) -0.0089(9) 0.0042(8) -0.0507(10)
O1 0.073(3) 0.050(3) 0.067(3) 0.004(2) -0.044(2) -0.020(2)
O2 0.043(2) 0.058(3) 0.076(3) -0.014(2) -0.025(2) -0.010(2)
O3 0.057(3) 0.119(4) 0.059(3) 0.028(3) -0.017(2) -0.058(3)
O4 0.107(4) 0.094(4) 0.035(2) 0.008(2) -0.022(2) -0.064(3)
O5 0.100(4) 0.100(4) 0.046(3) -0.016(3) -0.025(3) -0.044(3)
O6 0.074(3) 0.092(4) 0.062(3) 0.000(3) -0.034(3) -0.021(3)
O7 0.145(6) 0.124(5) 0.138(6) 0.019(5) 0.000(5) -0.105(5)
O8 0.065(4) 0.092(5) 0.206(8) -0.006(5) -0.006(4) -0.045(4)
O9 0.060(3) 0.069(3) 0.067(3) -0.037(2) 0.002(2) -0.012(2)
O10 0.087(3) 0.075(3) 0.046(2) -0.024(2) 0.002(2) -0.056(3)
O11 0.231(8) 0.106(5) 0.142(6) 0.091(5) -0.130(6) -0.105(6)
O12 0.129(5) 0.072(4) 0.114(5) 0.026(3) -0.078(5) -0.017(4)
O13 0.065(2) 0.048(2) 0.0270(19) 0.0002(16) -0.0100(17) -0.036(2)
O14 0.0325(17) 0.0315(18) 0.0336(18) -0.0022(14) -0.0100(14) -0.0155(15)
O15 0.0278(17) 0.0307(19) 0.063(2) 0.0027(17) -0.0145(17) -0.0126(15)
O16 0.0270(16) 0.0306(18) 0.0314(18) -0.0059(14) -0.0047(14) -0.0125(14)
N1 0.044(3) 0.036(3) 0.062(3) -0.015(2) -0.023(2) -0.007(2)
N2 0.034(2) 0.028(2) 0.047(3) 0.0039(19) -0.018(2) -0.0109(19)
N3 0.035(2) 0.028(2) 0.037(2) 0.0008(18) -0.0108(18) -0.0131(19)
N4 0.042(2) 0.032(2) 0.029(2) -0.0007(17) -0.0083(18) -0.022(2)
N5 0.064(3) 0.055(3) 0.026(2) 0.001(2) -0.011(2) -0.043(3)
N6 0.046(3) 0.050(3) 0.033(3) -0.003(2) -0.007(2) -0.022(2)
N7 0.077(4) 0.064(4) 0.046(3) 0.000(3) -0.023(3) -0.038(3)
N8 0.037(2) 0.031(2) 0.032(2) -0.0109(18) -0.0028(18) -0.0119(19)
N9 0.035(2) 0.028(2) 0.043(3) -0.0094(18) -0.0056(19) -0.0118(19)
N10 0.033(2) 0.031(2) 0.046(3) 0.0009(19) -0.014(2) -0.0043(19)
N11 0.045(3) 0.025(2) 0.040(3) 0.0042(18) -0.015(2) -0.012(2)
N12 0.067(4) 0.057(4) 0.135(7) -0.021(4) 0.009(4) -0.035(4)
N13 0.069(4) 0.047(3) 0.036(3) -0.012(2) 0.003(2) -0.035(3)
N14 0.028(2) 0.046(3) 0.035(2) -0.0115(19) -0.0057(18) -0.019(2)
N15 0.027(2) 0.045(3) 0.032(2) -0.0103(19) -0.0049(17) -0.0175(19)
N16 0.037(2) 0.075(3) 0.027(2) -0.005(2) -0.0038(19) -0.030(2)
N17 0.045(3) 0.046(3) 0.031(2) -0.0001(19) -0.0068(19) -0.029(2)
N18 0.154(7) 0.059(4) 0.101(6) 0.034(4) -0.086(6) -0.049(5)
N19 0.032(2) 0.045(3) 0.047(3) -0.011(2) -0.006(2) -0.019(2)
N20 0.070(3) 0.031(3) 0.054(3) -0.011(2) -0.004(3) -0.017(2)
N21 0.44(2) 0.033(5) 0.086(6) 0.009(4) -0.097(10) -0.054(8)
C1 0.039(3) 0.032(3) 0.050(3) -0.011(2) -0.019(3) -0.003(2)
C2 0.044(3) 0.039(3) 0.042(3) -0.001(2) -0.018(3) -0.009(3)
C3 0.040(3) 0.043(3) 0.043(3) -0.002(3) -0.007(2) -0.014(3)
C4 0.035(3) 0.027(3) 0.043(3) -0.002(2) -0.013(2) -0.007(2)
C5 0.045(3) 0.038(3) 0.044(3) 0.005(2) -0.018(3) -0.016(3)
C6 0.038(3) 0.039(3) 0.055(4) -0.007(3) -0.013(3) -0.011(3)
C7 0.034(3) 0.040(3) 0.030(3) 0.000(2) -0.006(2) -0.013(2)
C8 0.032(3) 0.032(3) 0.032(3) -0.004(2) -0.006(2) -0.014(2)
C9 0.048(3) 0.048(3) 0.036(3) 0.002(2) -0.009(2) -0.027(3)
C10 0.064(4) 0.052(4) 0.041(3) 0.005(3) -0.010(3) -0.039(3)
C11 0.047(3) 0.061(4) 0.040(3) -0.004(3) -0.005(3) -0.035(3)
C12 0.044(3) 0.044(3) 0.033(3) 0.000(2) -0.010(2) -0.025(3)
C13 0.038(3) 0.032(3) 0.030(3) -0.004(2) -0.005(2) -0.018(2)
C14 0.044(3) 0.043(3) 0.032(3) 0.000(2) -0.010(2) -0.025(3)
C15 0.057(3) 0.040(3) 0.031(3) -0.002(2) -0.011(2) -0.030(3)
C16 0.037(3) 0.040(3) 0.030(3) -0.004(2) -0.006(2) -0.016(2)
C17 0.036(3) 0.039(3) 0.038(3) -0.005(2) -0.005(2) -0.015(2)
C18 0.049(3) 0.043(3) 0.022(3) -0.003(2) -0.001(2) -0.024(3)
C19 0.071(4) 0.077(4) 0.032(3) 0.003(3) -0.019(3) -0.050(4)
C20 0.069(4) 0.072(4) 0.035(3) 0.003(3) -0.015(3) -0.053(4)
C21 0.057(4) 0.046(3) 0.038(3) 0.002(2) -0.016(3) -0.028(3)
C22 0.057(4) 0.054(4) 0.033(3) -0.012(3) -0.003(3) -0.030(3)
C23 0.045(3) 0.038(3) 0.035(3) -0.009(2) 0.001(2) -0.018(3)
C24 0.042(3) 0.030(3) 0.034(3) -0.005(2) -0.001(2) -0.022(2)
C25 0.047(3) 0.040(3) 0.032(3) -0.008(2) -0.008(2) -0.014(3)
C26 0.047(3) 0.035(3) 0.044(3) -0.007(2) -0.009(3) -0.013(3)
C27 0.036(3) 0.037(3) 0.037(3) -0.006(2) 0.001(2) -0.022(2)
C28 0.028(3) 0.031(3) 0.054(3) -0.014(2) -0.011(2) -0.006(2)
C29 0.037(3) 0.042(3) 0.086(5) -0.022(3) -0.011(3) -0.012(3)
C30 0.032(3) 0.042(4) 0.114(6) -0.027(4) -0.022(4) -0.005(3)
C31 0.044(4) 0.051(4) 0.101(6) -0.024(4) -0.038(4) -0.002(3)
C32 0.047(3) 0.048(4) 0.067(4) -0.010(3) -0.025(3) -0.008(3)
C33 0.034(3) 0.037(3) 0.050(3) -0.011(3) -0.015(2) -0.007(2)
C34 0.046(3) 0.033(3) 0.031(3) -0.004(2) -0.011(2) -0.012(2)
C35 0.048(3) 0.031(3) 0.038(3) -0.010(2) -0.004(2) -0.016(3)
C36 0.074(4) 0.041(3) 0.059(4) 0.013(3) -0.027(3) -0.033(3)
C37 0.082(5) 0.054(4) 0.068(5) 0.011(3) -0.018(4) -0.043(4)
C38 0.064(4) 0.039(4) 0.080(5) -0.021(3) 0.009(4) -0.032(3)
C39 0.047(4) 0.050(4) 0.084(5) -0.008(3) -0.010(3) -0.020(3)
C40 0.044(3) 0.042(3) 0.059(4) 0.003(3) -0.011(3) -0.014(3)
C41 0.053(3) 0.034(3) 0.033(3) -0.006(2) -0.004(2) -0.025(3)
C42 0.053(3) 0.060(4) 0.040(3) -0.012(3) -0.009(3) -0.032(3)
C43 0.037(3) 0.057(4) 0.045(3) -0.017(3) -0.009(2) -0.018(3)
C44 0.038(3) 0.039(3) 0.027(3) -0.008(2) -0.004(2) -0.021(2)
C45 0.036(3) 0.035(3) 0.034(3) -0.003(2) -0.007(2) -0.019(2)
C46 0.036(3) 0.039(3) 0.042(3) -0.008(2) -0.002(2) -0.018(2)
C47 0.031(3) 0.044(3) 0.035(3) -0.006(2) -0.009(2) -0.016(2)
C48 0.023(2) 0.051(3) 0.038(3) -0.015(2) 0.001(2) -0.016(2)
C49 0.037(3) 0.054(4) 0.047(3) -0.005(3) -0.011(3) -0.021(3)
C50 0.030(3) 0.072(4) 0.055(4) -0.018(3) -0.002(3) -0.018(3)
C51 0.035(3) 0.079(5) 0.058(4) -0.029(3) 0.008(3) -0.026(3)
C52 0.039(3) 0.082(5) 0.041(3) -0.025(3) 0.001(3) -0.029(3)
C53 0.031(3) 0.056(4) 0.041(3) -0.014(3) -0.003(2) -0.020(3)
C54 0.043(3) 0.057(4) 0.033(3) -0.010(3) -0.006(2) -0.028(3)
C55 0.061(4) 0.045(3) 0.030(3) 0.004(2) -0.015(3) -0.032(3)
C56 0.089(5) 0.082(5) 0.055(4) 0.024(4) -0.024(4) -0.061(4)
C57 0.124(7) 0.081(5) 0.068(5) 0.043(4) -0.046(5) -0.072(5)
C58 0.106(6) 0.046(4) 0.064(4) 0.019(3) -0.051(4) -0.037(4)
C59 0.073(4) 0.039(3) 0.057(4) 0.006(3) -0.034(3) -0.023(3)
C60 0.053(3) 0.036(3) 0.037(3) 0.003(2) -0.017(3) -0.021(3)
C61 0.038(3) 0.051(3) 0.048(3) -0.010(3) -0.007(2) -0.023(3)
C62 0.044(3) 0.074(4) 0.048(4) -0.017(3) -0.007(3) -0.025(3)
C63 0.077(5) 0.092(5) 0.060(4) -0.004(4) -0.023(4) -0.043(4)
C64 0.067(5) 0.117(7) 0.078(6) -0.017(5) -0.014(4) -0.019(5)
C65 0.037(3) 0.045(3) 0.054(3) -0.015(3) -0.005(3) -0.021(3)
C66 0.044(3) 0.054(4) 0.062(4) -0.004(3) -0.015(3) -0.025(3)
C67 0.055(4) 0.057(4) 0.064(4) -0.006(3) -0.007(3) -0.031(3)
C68 0.072(5) 0.061(4) 0.095(6) 0.017(4) -0.027(4) -0.037(4)
C69 0.032(3) 0.054(4) 0.053(4) -0.011(3) -0.003(2) -0.022(3)
C70 0.041(3) 0.064(4) 0.066(4) -0.012(3) 0.001(3) -0.030(3)
C71 0.049(4) 0.079(5) 0.105(6) -0.026(4) 0.011(4) -0.041(4)
C72 0.073(5) 0.101(6) 0.107(7) -0.030(5) 0.024(4) -0.064(5)
C73 0.040(3) 0.046(3) 0.050(3) -0.013(3) -0.010(2) -0.025(3)
C74 0.043(3) 0.058(4) 0.050(3) -0.011(3) -0.008(3) -0.027(3)
C75 0.042(3) 0.058(4) 0.055(4) -0.018(3) -0.007(3) -0.025(3)
C76 0.051(4) 0.086(5) 0.058(4) -0.030(4) -0.002(3) -0.036(4)
C77 0.088(5) 0.033(3) 0.050(4) -0.013(3) -0.003(3) -0.025(3)
C78 0.154(8) 0.049(4) 0.052(4) -0.012(3) -0.004(5) -0.040(5)
C79 0.097(6) 0.070(5) 0.088(6) 0.015(4) -0.028(5) -0.032(5)
C80 0.081(6) 0.200(11) 0.085(7) 0.006(7) -0.034(5) -0.066(7)
C81 0.071(4) 0.032(3) 0.055(4) -0.011(3) -0.011(3) -0.015(3)
C82 0.083(5) 0.054(4) 0.065(4) -0.018(3) -0.016(4) -0.024(4)
C83 0.072(4) 0.046(4) 0.067(4) -0.007(3) -0.027(4) -0.018(3)
C84 0.089(6) 0.100(6) 0.090(6) -0.012(5) -0.031(5) -0.044(5)
C85 0.073(4) 0.036(3) 0.067(4) -0.018(3) -0.004(3) -0.023(3)
C86 0.080(5) 0.051(4) 0.080(5) -0.022(4) 0.001(4) -0.029(4)
C87 0.075(5) 0.062(5) 0.127(7) -0.042(5) 0.014(5) -0.034(4)
C88 0.087(6) 0.100(7) 0.179(11) -0.066(7) 0.023(6) -0.053(6)
C89 0.073(4) 0.026(3) 0.062(4) -0.007(3) -0.003(3) -0.015(3)
C90 0.149(8) 0.037(4) 0.069(5) -0.001(3) -0.022(5) -0.013(4)
C91 0.201(7) 0.093(5) 0.106(5) 0.018(4) -0.033(6) -0.043(5)
C92 0.201(7) 0.093(5) 0.106(5) 0.018(4) -0.033(6) -0.043(5)
C93 0.212(13) 0.103(8) 0.466(18) -0.052(9) -0.148(17) -0.032(9)
C94 0.212(13) 0.103(8) 0.466(18) -0.052(9) -0.148(17) -0.032(9)
C95 0.149(11) 0.238(16) 0.087(8) 0.007(9) -0.026(7) -0.090(11)
C96 0.120(10) 0.194(14) 0.260(18) 0.108(12) -0.103(11) -0.072(10)
C97 0.38(3) 0.084(11) 0.23(2) -0.058(12) 0.00(2) -0.039(16)
C98 0.65(6) 0.074(12) 0.21(2) -0.048(12) -0.10(3) 0.05(2)
C99 0.45(4) 0.037(8) 0.23(2) -0.015(10) 0.02(2) -0.072(14)
C100 0.47(4) 0.24(2) 0.23(2) -0.153(19) 0.03(2) -0.22(3)
C101 0.42(2) 0.163(11) 0.133(10) -0.042(8) -0.109(12) -0.084(13)
C102 0.42(2) 0.163(11) 0.133(10) -0.042(8) -0.109(12) -0.084(13)
C103 0.65(7) 0.259(12) 0.088(10) 0.030(11) -0.13(2) -0.18(4)
C104 0.65(7) 0.259(12) 0.088(10) 0.030(11) -0.13(2) -0.18(4)
C105 0.249(15) 0.075(5) 0.099(6) -0.006(4) -0.057(8) -0.046(7)
C106 0.249(15) 0.075(5) 0.099(6) -0.006(4) -0.057(8) -0.046(7)
C107 0.151(11) 0.130(10) 0.157(12) -0.031(8) 0.070(9) -0.053(9)
C108 0.33(2) 0.203(15) 0.149(13) -0.031(10) 0.016(14) -0.208(17)

loop_
_atom_type_symbol
_atom_type_description
_atom_type_scat_dispersion_real
_atom_type_scat_dispersion_imag
_atom_type_scat_source
C C 0.0033 0.0016 'International Tables Vol C Tables 4.2.6.8 and 6.1.1.4'
H H 0.0000 0.0000 'International Tables Vol C Tables 4.2.6.8 and 6.1.1.4'
N N 0.0061 0.0033 'International Tables Vol C Tables 4.2.6.8 and 6.1.1.4'
O O 0.0106 0.0060 'International Tables Vol C Tables 4.2.6.8 and 6.1.1.4'
P P 0.1023 0.0942 'International Tables Vol C Tables 4.2.6.8 and 6.1.1.4'
S S 0.1246 0.1234 'International Tables Vol C Tables 4.2.6.8 and 6.1.1.4'

loop_
_geom_angle_atom_site_label_1
_geom_angle_atom_site_label_2
_geom_angle_atom_site_label_3
_geom_angle
O13 P1 O14 109.85(19)
O13 P1 O15 109.2(2)
O14 P1 O15 108.90(19)
O13 P1 O16 110.08(19)
O14 P1 O16 110.65(18)
O15 P1 O16 108.11(18)
O1 N1 O2 122.9(5)
O1 N1 C1 119.1(5)
O2 N1 C1 118.0(5)
C7 N2 C4 125.2(4)
C7 N2 H2 117.4
C4 N2 H2 117.4
C7 N3 C8 128.9(4)
C7 N3 H3 115.5
C8 N3 H3 115.5
C14 N4 C13 126.7(4)
C14 N4 H4 116.7
C13 N4 H4 116.7
C14 N5 C15 127.5(4)
C14 N5 H5 116.3
C15 N5 H5 116.3
O4 N6 O3 121.9(5)
O4 N6 C18 119.4(5)
O3 N6 C18 118.6(5)
O5 N7 O6 122.4(6)
O5 N7 C21 119.3(6)
O6 N7 C21 118.3(5)
C27 N8 C24 132.1(4)
C27 N8 H8 114.0
C24 N8 H8 114.0
C27 N9 C28 125.1(4)
C27 N9 H9 117.4
C28 N9 H9 117.4
C34 N10 C33 131.4(4)
C34 N10 H10 114.3
C33 N10 H10 114.3
C34 N11 C35 130.8(4)
C34 N11 H11 114.6
C35 N11 H11 114.6
O8 N12 O7 122.4(7)
O8 N12 C38 118.7(8)
O7 N12 C38 118.9(8)
O9 N13 O10 123.3(5)
O9 N13 C41 118.8(5)
O10 N13 C41 118.0(5)
C47 N14 C44 129.7(4)
C47 N14 H14 115.2
C44 N14 H14 115.2
C47 N15 C48 125.0(4)
C47 N15 H15 117.5
C48 N15 H15 117.5
C54 N16 C53 127.8(4)
C54 N16 H16 116.1
C53 N16 H16 116.1
C54 N17 C55 133.6(4)
C54 N17 H17 113.2
C55 N17 H17 113.2
O11 N18 O12 122.5(8)
O11 N18 C58 118.9(9)
O12 N18 C58 118.6(7)
C73 N19 C69 108.1(4)
C73 N19 C61 109.1(4)
C69 N19 C61 111.9(4)
C73 N19 C65 111.4(4)
C69 N19 C65 108.7(4)
C61 N19 C65 107.8(4)
C77 N20 C89 106.1(4)
C77 N20 C85 111.5(5)
C89 N20 C85 110.4(5)
C77 N20 C81 111.7(5)
C89 N20 C81 110.7(5)
C85 N20 C81 106.6(4)
C105 N21 C101 109.5(11)
C105 N21 C93 116.9(10)
C101 N21 C93 126.3(11)
C105 N21 C97 97.9(11)
C101 N21 C97 116.3(14)
C93 N21 C97 83.2(11)
C2 C1 C6 122.1(5)
C2 C1 N1 119.2(5)
C6 C1 N1 118.7(5)
C3 C2 C1 119.5(5)
C3 C2 H2A 120.2
C1 C2 H2A 120.2
C2 C3 C4 120.3(5)
C2 C3 H3A 119.9
C4 C3 H3A 119.9
C3 C4 C5 119.5(5)
C3 C4 N2 122.4(5)
C5 C4 N2 118.0(5)
C6 C5 C4 120.8(5)
C6 C5 H5A 119.6
C4 C5 H5A 119.6
C1 C6 C5 117.8(5)
C1 C6 H6 121.1
C5 C6 H6 121.1
N3 C7 N2 112.3(4)
N3 C7 S1 124.4(4)
N2 C7 S1 123.3(4)
C9 C8 C13 119.2(5)
C9 C8 N3 122.3(4)
C13 C8 N3 118.3(4)
C10 C9 C8 120.7(5)
C10 C9 H9A 119.6
C8 C9 H9A 119.6
C9 C10 C11 119.8(5)
C9 C10 H10A 120.1
C11 C10 H10A 120.1
C12 C11 C10 120.1(5)
C12 C11 H11A 119.9
C10 C11 H11A 119.9
C11 C12 C13 120.7(5)
C11 C12 H12 119.6
C13 C12 H12 119.6
C12 C13 C8 119.3(4)
C12 C13 N4 121.4(4)
C8 C13 N4 119.2(4)
N5 C14 N4 112.2(4)
N5 C14 S2 123.1(4)
N4 C14 S2 124.6(4)
C20 C15 C16 119.9(5)
C20 C15 N5 123.0(5)
C16 C15 N5 116.8(5)
C17 C16 C15 120.3(5)
C17 C16 H16A 119.8
C15 C16 H16A 119.8
C18 C17 C16 118.4(5)
C18 C17 H17A 120.8
C16 C17 H17A 120.8
C17 C18 C19 122.3(5)
C17 C18 N6 118.7(5)
C19 C18 N6 119.1(5)
C18 C19 C20 119.3(5)
C18 C19 H19 120.4
C20 C19 H19 120.4
C15 C20 C19 119.7(5)
C15 C20 H20 120.2
C19 C20 H20 120.2
C22 C21 C26 120.6(5)
C22 C21 N7 119.4(5)
C26 C21 N7 119.9(5)
C23 C22 C21 120.4(5)
C23 C22 H22 119.8
C21 C22 H22 119.8
C22 C23 C24 120.0(5)
C22 C23 H23 120.0
C24 C23 H23 120.0
N8 C24 C23 125.4(5)
N8 C24 C25 115.9(4)
C23 C24 C25 118.7(5)
C26 C25 C24 121.4(5)
C26 C25 H25 119.3
C24 C25 H25 119.3
C25 C26 C21 118.9(5)
C25 C26 H26 120.6
C21 C26 H26 120.6
N9 C27 N8 112.3(4)
N9 C27 S3 122.0(4)
N8 C27 S3 125.7(4)
C29 C28 C33 120.7(5)
C29 C28 N9 119.5(5)
C33 C28 N9 119.8(4)
C30 C29 C28 120.5(6)
C30 C29 H29 119.8
C28 C29 H29 119.8
C31 C30 C29 119.3(6)
C31 C30 H30 120.3
C29 C30 H30 120.3
C30 C31 C32 121.4(6)
C30 C31 H31 119.3
C32 C31 H31 119.3
C31 C32 C33 120.1(6)
C31 C32 H32 119.9
C33 C32 H32 119.9
C28 C33 C32 117.9(5)
C28 C33 N10 117.9(5)
C32 C33 N10 124.2(5)
N11 C34 N10 110.2(4)
N11 C34 S4 124.8(4)
N10 C34 S4 124.9(4)
C40 C35 N11 116.6(5)
C40 C35 C36 118.6(5)
N11 C35 C36 124.7(5)
C37 C36 C35 119.7(6)
C37 C36 H36 120.2
C35 C36 H36 120.2
C36 C37 C38 120.1(6)
C36 C37 H37 119.9
C38 C37 H37 119.9
C39 C38 C37 121.7(6)
C39 C38 N12 118.9(7)
C37 C38 N12 119.4(7)
C38 C39 C40 117.9(6)
C38 C39 H39 121.0
C40 C39 H39 121.0
C39 C40 C35 121.9(6)
C39 C40 H40 119.0
C35 C40 H40 119.0
C46 C41 C42 121.7(5)
C46 C41 N13 119.4(5)
C42 C41 N13 118.9(5)
C41 C42 C43 119.2(5)
C41 C42 H42 120.4
C43 C42 H42 120.4
C42 C43 C44 120.2(5)
C42 C43 H43 119.9
C44 C43 H43 119.9
C45 C44 C43 119.3(5)
C45 C44 N14 116.0(4)
C43 C44 N14 124.6(4)
C46 C45 C44 120.3(5)
C46 C45 H45 119.9
C44 C45 H45 119.9
C41 C46 C45 119.2(5)
C41 C46 H46 120.4
C45 C46 H46 120.4
N15 C47 N14 111.4(4)
N15 C47 S5 123.7(4)
N14 C47 S5 124.8(4)
C49 C48 C53 119.9(5)
C49 C48 N15 120.3(5)
C53 C48 N15 119.6(4)
C50 C49 C48 120.0(5)
C50 C49 H49 120.0
C48 C49 H49 120.0
C51 C50 C49 119.6(5)
C51 C50 H50 120.2
C49 C50 H50 120.2
C52 C51 C50 121.0(5)
C52 C51 H51 119.5
C50 C51 H51 119.5
C51 C52 C53 120.1(6)
C51 C52 H52 120.0
C53 C52 H52 120.0
C52 C53 C48 119.4(5)
C52 C53 N16 122.3(5)
C48 C53 N16 118.1(4)
N16 C54 N17 110.2(4)
N16 C54 S6 123.4(4)
N17 C54 S6 126.3(4)
C56 C55 N17 126.1(5)
C56 C55 C60 118.8(5)
N17 C55 C60 115.1(4)
C57 C56 C55 119.7(6)
C57 C56 H56 120.2
C55 C56 H56 120.2
C58 C57 C56 120.4(6)
C58 C57 H57 119.8
C56 C57 H57 119.8
C57 C58 C59 121.6(6)
C57 C58 N18 119.3(7)
C59 C58 N18 119.1(7)
C60 C59 C58 118.2(6)
C60 C59 H59 120.9
C58 C59 H59 120.9
C59 C60 C55 121.3(5)
C59 C60 H60 119.3
C55 C60 H60 119.3
C62 C61 N19 116.8(5)
C62 C61 H61A 108.1
N19 C61 H61A 108.1
C62 C61 H61B 108.1
N19 C61 H61B 108.1
H61A C61 H61B 107.3
C61 C62 C63 109.1(5)
C61 C62 H62A 109.9
C63 C62 H62A 109.9
C61 C62 H62B 109.9
C63 C62 H62B 109.9
H62A C62 H62B 108.3
C64 C63 C62 117.3(6)
C64 C63 H63A 108.0
C62 C63 H63A 108.0
C64 C63 H63B 108.0
C62 C63 H63B 108.0
H63A C63 H63B 107.2
C63 C64 H64A 109.5
C63 C64 H64B 109.5
H64A C64 H64B 109.5
C63 C64 H64C 109.5
H64A C64 H64C 109.5
H64B C64 H64C 109.5
C66 C65 N19 115.9(4)
C66 C65 H65A 108.3
N19 C65 H65A 108.3
C66 C65 H65B 108.3
N19 C65 H65B 108.3
H65A C65 H65B 107.4
C65 C66 C67 110.0(5)
C65 C66 H66A 109.7
C67 C66 H66A 109.7
C65 C66 H66B 109.7
C67 C66 H66B 109.7
H66A C66 H66B 108.2
C66 C67 C68 112.8(5)
C66 C67 H67A 109.0
C68 C67 H67A 109.0
C66 C67 H67B 109.0
C68 C67 H67B 109.0
H67A C67 H67B 107.8
C67 C68 H68A 109.5
C67 C68 H68B 109.5
H68A C68 H68B 109.5
C67 C68 H68C 109.5
H68A C68 H68C 109.5
H68B C68 H68C 109.5
C70 C69 N19 116.1(4)
C70 C69 H69A 108.3
N19 C69 H69A 108.3
C70 C69 H69B 108.3
N19 C69 H69B 108.3
H69A C69 H69B 107.4
C71 C70 C69 110.8(5)
C71 C70 H70A 109.5
C69 C70 H70A 109.5
C71 C70 H70B 109.5
C69 C70 H70B 109.5
H70A C70 H70B 108.1
C72 C71 C70 113.3(6)
C72 C71 H71A 108.9
C70 C71 H71A 108.9
C72 C71 H71B 108.9
C70 C71 H71B 108.9
H71A C71 H71B 107.7
C71 C72 H72A 109.5
C71 C72 H72B 109.5
H72A C72 H72B 109.5
C71 C72 H72C 109.5
H72A C72 H72C 109.5
H72B C72 H72C 109.5
N19 C73 C74 115.3(4)
N19 C73 H73A 108.5
C74 C73 H73A 108.5
N19 C73 H73B 108.5
C74 C73 H73B 108.5
H73A C73 H73B 107.5
C73 C74 C75 112.1(4)
C73 C74 H74A 109.2
C75 C74 H74A 109.2
C73 C74 H74B 109.2
C75 C74 H74B 109.2
H74A C74 H74B 107.9
C74 C75 C76 110.8(4)
C74 C75 H75A 109.5
C76 C75 H75A 109.5
C74 C75 H75B 109.5
C76 C75 H75B 109.5
H75A C75 H75B 108.1
C75 C76 H76A 109.5
C75 C76 H76B 109.5
H76A C76 H76B 109.5
C75 C76 H76C 109.5
H76A C76 H76C 109.5
H76B C76 H76C 109.5
N20 C77 C78 115.2(5)
N20 C77 H77A 108.5
C78 C77 H77A 108.5
N20 C77 H77B 108.5
C78 C77 H77B 108.5
H77A C77 H77B 107.5
C77 C78 C79 107.3(5)
C77 C78 H78A 110.2
C79 C78 H78A 110.2
C77 C78 H78B 110.2
C79 C78 H78B 110.2
H78A C78 H78B 108.5
C80 C79 C78 109.4(8)
C80 C79 H79A 109.8
C78 C79 H79A 109.8
C80 C79 H79B 109.8
C78 C79 H79B 109.8
H79A C79 H79B 108.2
C79 C80 H80A 109.5
C79 C80 H80B 109.5
H80A C80 H80B 109.5
C79 C80 H80C 109.5
H80A C80 H80C 109.5
H80B C80 H80C 109.5
C82 C81 N20 116.6(5)
C82 C81 H81A 108.1
N20 C81 H81A 108.1
C82 C81 H81B 108.1
N20 C81 H81B 108.1
H81A C81 H81B 107.3
C81 C82 C83 111.4(5)
C81 C82 H82A 109.4
C83 C82 H82A 109.4
C81 C82 H82B 109.4
C83 C82 H82B 109.4
H82A C82 H82B 108.0
C84 C83 C82 113.5(6)
C84 C83 H83A 108.9
C82 C83 H83A 108.9
C84 C83 H83B 108.9
C82 C83 H83B 108.9
H83A C83 H83B 107.7
C83 C84 H84A 109.5
C83 C84 H84B 109.5
H84A C84 H84B 109.5
C83 C84 H84C 109.5
H84A C84 H84C 109.5
H84B C84 H84C 109.5
C86 C85 N20 114.9(5)
C86 C85 H85A 108.5
N20 C85 H85A 108.5
C86 C85 H85B 108.5
N20 C85 H85B 108.5
H85A C85 H85B 107.5
C85 C86 C87 110.4(5)
C85 C86 H86A 109.6
C87 C86 H86A 109.6
C85 C86 H86B 109.6
C87 C86 H86B 109.6
H86A C86 H86B 108.1
C88 C87 C86 111.8(6)
C88 C87 H87A 109.3
C86 C87 H87A 109.3
C88 C87 H87B 109.3
C86 C87 H87B 109.3
H87A C87 H87B 107.9
C87 C88 H88A 109.5
C87 C88 H88B 109.5
H88A C88 H88B 109.5
C87 C88 H88C 109.5
H88A C88 H88C 109.5
H88B C88 H88C 109.5
C90 C89 N20 115.7(5)
C90 C89 H89A 108.3
N20 C89 H89A 108.3
C90 C89 H89B 108.3
N20 C89 H89B 108.3
H89A C89 H89B 107.4
C91 C90 C89 113.4(7)
C91 C90 H90A 108.9
C89 C90 H90A 108.9
C91 C90 H90B 108.9
C89 C90 H90B 108.9
H90A C90 H90B 107.7
C90 C91 C92 111.0(9)
C90 C91 H91A 109.4
C92 C91 H91A 109.4
C90 C91 H91B 109.4
C92 C91 H91B 109.4
H91A C91 H91B 108.0
C91 C92 H92A 109.5
C91 C92 H92B 109.5
H92A C92 H92B 109.5
C91 C92 H92C 109.5
H92A C92 H92C 109.5
H92B C92 H92C 109.5
C94 C93 N21 103.5(16)
C94 C93 H93A 111.1
N21 C93 H93A 111.1
C94 C93 H93B 111.1
N21 C93 H93B 111.1
H93A C93 H93B 109.0
C93 C94 C95 112.9(15)
C93 C94 H94A 109.0
C95 C94 H94A 109.0
C93 C94 H94B 109.0
C95 C94 H94B 109.0
H94A C94 H94B 107.8
C96 C95 C94 107.0(10)
C96 C95 H95A 110.3
C94 C95 H95A 110.3
C96 C95 H95B 110.3
C94 C95 H95B 110.3
H95A C95 H95B 108.6
C95 C96 H96A 109.5
C95 C96 H96B 109.5
H96A C96 H96B 109.5
C95 C96 H96C 109.5
H96A C96 H96C 109.5
H96B C96 H96C 109.5
C98 C97 N21 104(2)
C98 C97 H97A 111.0
N21 C97 H97A 111.0
C98 C97 H97B 111.0
N21 C97 H97B 111.0
H97A C97 H97B 109.0
C97 C98 C99 95.7(17)
C97 C98 H98A 112.6
C99 C98 H98A 112.6
C97 C98 H98B 112.6
C99 C98 H98B 112.6
H98A C98 H98B 110.1
C100 C99 C98 111(2)
C100 C99 H99A 109.5
C98 C99 H99A 109.5
C100 C99 H99B 109.5
C98 C99 H99B 109.5
H99A C99 H99B 108.1
C99 C100 H10B 109.5
C99 C100 H10C 109.5
H10B C100 H10C 109.5
C99 C100 H10D 109.5
H10B C100 H10D 109.5
H10C C100 H10D 109.5
C102 C101 N21 124.6(17)
C102 C101 H10E 106.2
N21 C101 H10E 106.2
C102 C101 H10F 106.2
N21 C101 H10F 106.2
H10E C101 H10F 106.4
C101 C102 C103 122(2)
C101 C102 H10G 106.8
C103 C102 H10G 106.8
C101 C102 H10H 106.8
C103 C102 H10H 106.8
H10G C102 H10H 106.7
C104 C103 C102 100(2)
C104 C103 H10I 111.7
C102 C103 H10I 111.7
C104 C103 H10J 111.7
C102 C103 H10J 111.7
H10I C103 H10J 109.5
C103 C104 H10K 109.5
C103 C104 H10L 109.5
H10K C104 H10L 109.5
C103 C104 H10M 109.5
H10K C104 H10M 109.5
H10L C104 H10M 109.5
N21 C105 C106 116.7(14)
N21 C105 H10N 108.1
C106 C105 H10N 108.1
N21 C105 H10O 108.1
C106 C105 H10O 108.1
H10N C105 H10O 107.3
C105 C106 C107 109.3(11)
C105 C106 H10P 109.8
C107 C106 H10P 109.8
C105 C106 H10Q 109.8
C107 C106 H10Q 109.8
H10P C106 H10Q 108.3
C108 C107 C106 113.1(11)
C108 C107 H10R 109.0
C106 C107 H10R 109.0
C108 C107 H10S 109.0
C106 C107 H10S 109.0
H10R C107 H10S 107.8
C107 C108 H10T 109.5
C107 C108 H10U 109.5
H10T C108 H10U 109.5
C107 C108 H10V 109.5
H10T C108 H10V 109.5
H10U C108 H10V 109.5

loop_
_geom_bond_atom_site_label_1
_geom_bond_atom_site_label_2
_geom_bond_distance
P1 O13 1.530(3)
P1 O14 1.531(3)
P1 O15 1.537(3)
P1 O16 1.542(3)
S1 C7 1.683(5)
S2 C14 1.680(5)
S3 C27 1.681(5)
S4 C34 1.667(5)
S5 C47 1.670(5)
S6 C54 1.663(5)
O1 N1 1.221(6)
O2 N1 1.238(6)
O3 N6 1.211(6)
O4 N6 1.208(6)
O5 N7 1.217(6)
O6 N7 1.230(7)
O7 N12 1.222(9)
O8 N12 1.212(9)
O9 N13 1.214(6)
O10 N13 1.230(6)
O11 N18 1.206(9)
O12 N18 1.215(9)
N1 C1 1.461(7)
N2 C7 1.355(6)
N2 C4 1.391(6)
N2 H2 0.8800
N3 C7 1.355(6)
N3 C8 1.420(6)
N3 H3 0.8800
N4 C14 1.353(6)
N4 C13 1.422(6)
N4 H4 0.8800
N5 C14 1.344(6)
N5 C15 1.400(6)
N5 H5 0.8800
N6 C18 1.450(6)
N7 C21 1.449(7)
N8 C27 1.364(6)
N8 C24 1.383(6)
N8 H8 0.8800
N9 C27 1.341(6)
N9 C28 1.429(6)
N9 H9 0.8800
N10 C34 1.363(6)
N10 C33 1.405(6)
N10 H10 0.8800
N11 C34 1.353(6)
N11 C35 1.395(6)
N11 H11 0.8800
N12 C38 1.457(8)
N13 C41 1.464(7)
N14 C47 1.385(6)
N14 C44 1.395(6)
N14 H14 0.8800
N15 C47 1.338(6)
N15 C48 1.413(6)
N15 H15 0.8800
N16 C54 1.355(7)
N16 C53 1.419(7)
N16 H16 0.8800
N17 C54 1.365(6)
N17 C55 1.386(6)
N17 H17 0.8800
N18 C58 1.468(9)
N19 C73 1.511(7)
N19 C69 1.515(6)
N19 C61 1.517(7)
N19 C65 1.525(6)
N20 C77 1.501(7)
N20 C89 1.512(7)
N20 C85 1.519(8)
N20 C81 1.532(7)
N21 C105 1.415(13)
N21 C101 1.458(17)
N21 C93 1.53(2)
N21 C97 1.83(2)
C1 C2 1.368(7)
C1 C6 1.379(8)
C2 C3 1.367(7)
C2 H2A 0.9500
C3 C4 1.381(7)
C3 H3A 0.9500
C4 C5 1.386(7)
C5 C6 1.384(7)
C5 H5A 0.9500
C6 H6 0.9500
C8 C9 1.392(7)
C8 C13 1.395(7)
C9 C10 1.376(7)
C9 H9A 0.9500
C10 C11 1.386(8)
C10 H10A 0.9500
C11 C12 1.367(7)
C11 H11A 0.9500
C12 C13 1.394(7)
C12 H12 0.9500
C15 C20 1.379(7)
C15 C16 1.392(7)
C16 C17 1.385(7)
C16 H16A 0.9500
C17 C18 1.363(7)
C17 H17A 0.9500
C18 C19 1.377(7)
C19 C20 1.381(7)
C19 H19 0.9500
C20 H20 0.9500
C21 C22 1.379(8)
C21 C26 1.383(7)
C22 C23 1.364(8)
C22 H22 0.9500
C23 C24 1.391(7)
C23 H23 0.9500
C24 C25 1.398(7)
C25 C26 1.363(7)
C25 H25 0.9500
C26 H26 0.9500
C28 C29 1.383(7)
C28 C33 1.388(7)
C29 C30 1.376(9)
C29 H29 0.9500
C30 C31 1.361(9)
C30 H30 0.9500
C31 C32 1.376(8)
C31 H31 0.9500
C32 C33 1.405(7)
C32 H32 0.9500
C35 C40 1.378(8)
C35 C36 1.408(7)
C36 C37 1.359(8)
C36 H36 0.9500
C37 C38 1.377(9)
C37 H37 0.9500
C38 C39 1.371(9)
C39 C40 1.376(8)
C39 H39 0.9500
C40 H40 0.9500
C41 C46 1.373(7)
C41 C42 1.375(7)
C42 C43 1.376(7)
C42 H42 0.9500
C43 C44 1.394(7)
C43 H43 0.9500
C44 C45 1.392(7)
C45 C46 1.378(7)
C45 H45 0.9500
C46 H46 0.9500
C48 C49 1.390(7)
C48 C53 1.395(7)
C49 C50 1.383(7)
C49 H49 0.9500
C50 C51 1.380(8)
C50 H50 0.9500
C51 C52 1.373(8)
C51 H51 0.9500
C52 C53 1.386(7)
C52 H52 0.9500
C55 C56 1.386(7)
C55 C60 1.388(7)
C56 C57 1.369(10)
C56 H56 0.9500
C57 C58 1.358(10)
C57 H57 0.9500
C58 C59 1.372(9)
C59 C60 1.372(7)
C59 H59 0.9500
C60 H60 0.9500
C61 C62 1.513(8)
C61 H61A 0.9900
C61 H61B 0.9900
C62 C63 1.521(9)
C62 H62A 0.9900
C62 H62B 0.9900
C63 C64 1.454(10)
C63 H63A 0.9900
C63 H63B 0.9900
C64 H64A 0.9800
C64 H64B 0.9800
C64 H64C 0.9800
C65 C66 1.509(8)
C65 H65A 0.9900
C65 H65B 0.9900
C66 C67 1.516(8)
C66 H66A 0.9900
C66 H66B 0.9900
C67 C68 1.526(9)
C67 H67A 0.9900
C67 H67B 0.9900
C68 H68A 0.9800
C68 H68B 0.9800
C68 H68C 0.9800
C69 C70 1.513(7)
C69 H69A 0.9900
C69 H69B 0.9900
C70 C71 1.512(8)
C70 H70A 0.9900
C70 H70B 0.9900
C71 C72 1.498(9)
C71 H71A 0.9900
C71 H71B 0.9900
C72 H72A 0.9800
C72 H72B 0.9800
C72 H72C 0.9800
C73 C74 1.518(7)
C73 H73A 0.9900
C73 H73B 0.9900
C74 C75 1.518(8)
C74 H74A 0.9900
C74 H74B 0.9900
C75 C76 1.522(7)
C75 H75A 0.9900
C75 H75B 0.9900
C76 H76A 0.9800
C76 H76B 0.9800
C76 H76C 0.9800
C77 C78 1.520(9)
C77 H77A 0.9900
C77 H77B 0.9900
C78 C79 1.573(10)
C78 H78A 0.9900
C78 H78B 0.9900
C79 C80 1.418(11)
C79 H79A 0.9900
C79 H79B 0.9900
C80 H80A 0.9800
C80 H80B 0.9800
C80 H80C 0.9800
C81 C82 1.511(9)
C81 H81A 0.9900
C81 H81B 0.9900
C82 C83 1.513(9)
C82 H82A 0.9900
C82 H82B 0.9900
C83 C84 1.502(9)
C83 H83A 0.9900
C83 H83B 0.9900
C84 H84A 0.9800
C84 H84B 0.9800
C84 H84C 0.9800
C85 C86 1.500(9)
C85 H85A 0.9900
C85 H85B 0.9900
C86 C87 1.546(9)
C86 H86A 0.9900
C86 H86B 0.9900
C87 C88 1.535(10)
C87 H87A 0.9900
C87 H87B 0.9900
C88 H88A 0.9800
C88 H88B 0.9800
C88 H88C 0.9800
C89 C90 1.490(10)
C89 H89A 0.9900
C89 H89B 0.9900
C90 C91 1.480(11)
C90 H90A 0.9900
C90 H90B 0.9900
C91 C92 1.509(14)
C91 H91A 0.9900
C91 H91B 0.9900
C92 H92A 0.9800
C92 H92B 0.9800
C92 H92C 0.9800
C93 C94 1.451(9)
C93 H93A 0.9900
C93 H93B 0.9900
C94 C95 1.574(10)
C94 H94A 0.9900
C94 H94B 0.9900
C95 C96 1.481(14)
C95 H95A 0.9900
C95 H95B 0.9900
C96 H96A 0.9800
C96 H96B 0.9800
C96 H96C 0.9800
C97 C98 1.43(3)
C97 H97A 0.9900
C97 H97B 0.9900
C98 C99 1.52(4)
C98 H98A 0.9900
C98 H98B 0.9900
C99 C100 1.47(3)
C99 H99A 0.9900
C99 H99B 0.9900
C100 H10B 0.9800
C100 H10C 0.9800
C100 H10D 0.9800
C101 C102 1.347(19)
C101 H10E 0.9900
C101 H10F 0.9900
C102 C103 1.572(10)
C102 H10G 0.9900
C102 H10H 0.9900
C103 C104 1.50(5)
C103 H10I 0.9900
C103 H10J 0.9900
C104 H10K 0.9800
C104 H10L 0.9800
C104 H10M 0.9800
C105 C106 1.485(16)
C105 H10N 0.9900
C105 H10O 0.9900
C106 C107 1.569(15)
C106 H10P 0.9900
C106 H10Q 0.9900
C107 C108 1.391(16)
C107 H10R 0.9900
C107 H10S 0.9900
C108 H10T 0.9800
C108 H10U 0.9800
C108 H10V 0.9800

loop_
_geom_hbond_atom_site_label_D
_geom_hbond_atom_site_label_H
_geom_hbond_atom_site_label_A
_geom_hbond_distance_DH
_geom_hbond_distance_HA
_geom_hbond_distance_DA
_geom_hbond_angle_DHA
N9 H9 O16 0.88 2.03 2.827(5) 149.8
N8 H8 O16 0.88 2.19 2.958(5) 144.9
N4 H4 O16 0.88 2.03 2.876(5) 162.1
N3 H3 O16 0.88 1.94 2.814(5) 170.1
N15 H15 O15 0.88 1.76 2.631(5) 173.3
N2 H2 O15 0.88 1.79 2.645(5) 163.3
N11 H11 O14 0.88 1.90 2.761(5) 166.6
N10 H10 O14 0.88 2.09 2.912(5) 155.0
N14 H14 O14 0.88 2.11 2.856(5) 142.4
N17 H17 O13 0.88 1.87 2.731(5) 166.2
N16 H16 O13 0.88 2.21 3.012(5) 151.2
N5 H5 O13 0.88 1.79 2.653(5) 165.7
